data_4331603
loop_
_publ_author_name
'Mudring, Anja-Verena'
'Timofte, Tudor'
'Babai, Arash'

_publ_section_title
;
 Cluster-Type Basic Lanthanide Iodides
 [M6(\m6-O)(\m3-OH)8(H2O)24]I8(H2O)8(M = Nd, Eu, Tb, Dy)
;
_journal_coden_ASTM INOCAJ
_journal_issue 13
_journal_name_full 'Inorganic Chemistry'
_journal_page_first 5162
_journal_page_last 5166
_journal_paper_doi 10.1021/ic051234s
_journal_volume 45
_journal_year 2006
_chemical_formula_sum 'H72 I8 Nd6 O41'
_chemical_formula_weight 2609.22
_space_group_IT_number 58
_symmetry_space_group_name_Hall '-P 2 2n'
_symmetry_space_group_name_H-M 'P n n m'
_atom_sites_solution_hydrogens geom
_atom_sites_solution_primary direct
_atom_sites_solution_secondary difmap
_audit_creation_method SHELXL-97
_cell_angle_alpha 90.00
_cell_angle_beta 90.00
_cell_angle_gamma 90.00
_cell_formula_units_Z 2
_cell_length_a 13.104(3)
_cell_length_b 15.021(3)
_cell_length_c 15.149(3)
_cell_measurement_temperature 173(2)
_cell_volume 2981.9(11)
_computing_structure_refinement 'SHELXL-97 (Sheldrick, 1997)'
_diffrn_ambient_temperature 173(2)
_diffrn_measured_fraction_theta_full 1.000
_diffrn_measured_fraction_theta_max 1.000
_diffrn_radiation_monochromator graphite
_diffrn_radiation_source 'fine-focus sealed tube'
_diffrn_radiation_type MoK\a
_diffrn_radiation_wavelength 0.71073
_diffrn_reflns_av_R_equivalents 0.0590
_diffrn_reflns_av_sigmaI/netI 0.0263
_diffrn_reflns_limit_h_max 16
_diffrn_reflns_limit_h_min -16
_diffrn_reflns_limit_k_max 19
_diffrn_reflns_limit_k_min -19
_diffrn_reflns_limit_l_max 19
_diffrn_reflns_limit_l_min -19
_diffrn_reflns_number 37273
_diffrn_reflns_theta_full 26.99
_diffrn_reflns_theta_max 26.99
_diffrn_reflns_theta_min 1.91
_exptl_absorpt_coefficient_mu 9.351
_exptl_crystal_density_diffrn 2.906
_exptl_crystal_density_method 'not measured'
_exptl_crystal_F_000 2368
_refine_diff_density_max 0.568
_refine_diff_density_min -0.733
_refine_diff_density_rms 0.090
_refine_ls_extinction_method none
_refine_ls_goodness_of_fit_ref 1.022
_refine_ls_hydrogen_treatment mixed
_refine_ls_matrix_type full
_refine_ls_number_parameters 149
_refine_ls_number_reflns 3384
_refine_ls_number_restraints 0
_refine_ls_restrained_S_all 1.022
_refine_ls_R_factor_all 0.0447
_refine_ls_R_factor_gt 0.0340
_refine_ls_shift/su_max 0.050
_refine_ls_shift/su_mean 0.003
_refine_ls_structure_factor_coef Fsqd
_refine_ls_weighting_details 'calc w=1/[\s^2^(Fo^2^)+(0.0512P)^2^+0.0000P] where P=(Fo^2^+2Fc^2^)/3'
_refine_ls_weighting_scheme calc
_refine_ls_wR_factor_gt 0.0764
_refine_ls_wR_factor_ref 0.0794
_reflns_number_gt 2738
_reflns_number_total 3384
_reflns_threshold_expression >2sigma(I)
_cod_data_source_file ic051234ssup3.cif
_cod_data_source_block nd
_cod_original_cell_volume 2981.9(10)
_cod_database_code 4331603

loop_
_symmetry_equiv_pos_as_xyz
'x, y, z'
'-x, -y, z'
'x+1/2, -y+1/2, -z+1/2'
'-x+1/2, y+1/2, -z+1/2'
'-x, -y, -z'
'x, y, -z'
'-x-1/2, y-1/2, z-1/2'
'x-1/2, -y-1/2, z-1/2'

loop_
_atom_site_label
_atom_site_type_symbol
_atom_site_fract_x
_atom_site_fract_y
_atom_site_fract_z
_atom_site_U_iso_or_equiv
_atom_site_adp_type
_atom_site_occupancy
_atom_site_symmetry_multiplicity
_atom_site_calc_flag
_atom_site_refinement_flags
Nd1 Nd 0.5000 0.5000 0.32803(3) 0.0446(3) Uani 1 2 d S
Nd2 Nd 0.45839(3) 0.67046(3) 0.5000 0.0437(3) Uani 1 2 d S
Nd3 Nd 0.69663(3) 0.53588(3) 0.5000 0.0438(3) Uani 1 2 d S
I1 I 0.5000 0.0000 -0.35091(7) 0.1047(5) Uani 1 2 d S
I2 I 0.28559(4) 0.21780(4) -0.26161(5) 0.0851(4) Uani 1 1 d .
I3 I 0.49447(7) 0.32113(6) 0.0000 0.0822(4) Uani 1 2 d S
O1 O 0.5000 0.5000 0.5000 0.0437(16) Uani 1 4 d S
O2 O 0.6403(3) 0.4200(2) 0.3979(3) 0.0460(9) Uani 1 1 d .
O3 O 0.5910(3) 0.6213(2) 0.6010(3) 0.0452(9) Uani 1 1 d .
O4 O 0.3427(6) 0.4685(6) 0.2235(5) 0.109(2) Uani 1 1 d .
O5 O 0.5292(6) 0.3718(5) 0.2242(4) 0.0943(19) Uani 1 1 d .
O6 O 0.4337(4) 0.7723(3) 0.6352(4) 0.0747(14) Uani 1 1 d .
O7 O 0.5831(6) 0.8056(5) 0.5000 0.0708(18) Uani 1 2 d S
O8 O 0.2810(6) 0.7415(6) 0.5000 0.080(2) Uani 1 2 d S
O9 O 0.8518(6) 0.4336(6) 0.5000 0.078(2) Uani 1 2 d S
O10 O 0.8072(4) 0.5535(4) 0.6372(4) 0.0748(14) Uani 1 1 d .
O11 O 0.7780(7) 0.6925(6) 0.5000 0.101(3) Uani 1 2 d S
O12 O 0.0090(4) 0.6162(5) 0.6356(5) 0.0873(17) Uani 1 1 d .
O13 O 0.2333(13) 0.4227(10) 0.0656(12) 0.107(4) Uani 0.50 1 d P
O14 O 0.2871(14) 0.5444(11) 0.0738(11) 0.114(5) Uani 0.50 1 d P

loop_
_atom_site_aniso_label
_atom_site_aniso_U_11
_atom_site_aniso_U_22
_atom_site_aniso_U_33
_atom_site_aniso_U_23
_atom_site_aniso_U_13
_atom_site_aniso_U_12
Nd1 0.0469(4) 0.0456(4) 0.0414(4) 0.000 0.000 -0.00154(15)
Nd2 0.0448(4) 0.0393(4) 0.0470(4) 0.000 0.000 -0.00015(15)
Nd3 0.0417(4) 0.0436(4) 0.0461(4) 0.000 0.000 -0.00140(15)
I1 0.1676(11) 0.0586(5) 0.0879(7) 0.000 0.000 -0.0148(5)
I2 0.0747(5) 0.0830(5) 0.0975(5) 0.0304(3) 0.0209(3) -0.0050(2)
I3 0.0871(6) 0.0933(6) 0.0663(5) 0.000 0.000 0.0072(4)
O1 0.051(4) 0.037(3) 0.044(4) 0.000 0.000 -0.003(3)
O2 0.047(2) 0.0443(19) 0.047(2) -0.0023(15) 0.0047(15) 0.0015(15)
O3 0.047(2) 0.0447(19) 0.0439(19) -0.0033(15) -0.0019(15) -0.0027(15)
O4 0.088(4) 0.169(7) 0.071(4) -0.016(4) -0.017(3) -0.020(4)
O5 0.124(5) 0.091(4) 0.068(3) -0.022(3) 0.003(3) 0.016(4)
O6 0.075(3) 0.063(3) 0.086(4) -0.024(3) 0.010(3) -0.009(2)
O7 0.074(4) 0.061(4) 0.077(5) 0.000 0.000 -0.012(3)
O8 0.064(4) 0.081(5) 0.094(6) 0.000 0.000 0.020(4)
O9 0.058(4) 0.104(6) 0.071(5) 0.000 0.000 0.023(4)
O10 0.056(3) 0.097(4) 0.071(3) -0.014(3) -0.009(2) -0.001(3)
O11 0.081(6) 0.077(5) 0.145(9) 0.000 0.000 -0.026(4)
O12 0.072(3) 0.103(4) 0.087(4) -0.011(3) 0.001(3) -0.010(3)
O13 0.117(11) 0.088(9) 0.115(11) -0.007(8) -0.001(9) -0.013(8)
O14 0.131(12) 0.116(11) 0.095(11) 0.001(9) -0.012(9) 0.001(9)

loop_
_atom_type_symbol
_atom_type_description
_atom_type_scat_dispersion_real
_atom_type_scat_dispersion_imag
_atom_type_scat_source
Nd Nd -0.1943 3.0179 'International Tables Vol C Tables 4.2.6.8 and 6.1.1.4'
O O 0.0106 0.0060 'International Tables Vol C Tables 4.2.6.8 and 6.1.1.4'
I I -0.4742 1.8119 'International Tables Vol C Tables 4.2.6.8 and 6.1.1.4'
H H 0.0000 0.0000 'International Tables Vol C Tables 4.2.6.8 and 6.1.1.4'

loop_
_geom_angle_atom_site_label_1
_geom_angle_atom_site_label_2
_geom_angle_atom_site_label_3
_geom_angle
_geom_angle_site_symmetry_1
_geom_angle_site_symmetry_3
O3 Nd1 O3 127.42(18) 6_556 5_666
O3 Nd1 O2 78.91(13) 6_556 .
O3 Nd1 O2 78.92(12) 5_666 .
O3 Nd1 O2 78.92(12) 6_556 2_665
O3 Nd1 O2 78.91(13) 5_666 2_665
O2 Nd1 O2 128.55(18) . 2_665
O3 Nd1 O5 77.1(2) 6_556 2_665
O3 Nd1 O5 141.0(2) 5_666 2_665
O2 Nd1 O5 139.8(2) . 2_665
O2 Nd1 O5 77.25(19) 2_665 2_665
O3 Nd1 O5 141.0(2) 6_556 .
O3 Nd1 O5 77.1(2) 5_666 .
O2 Nd1 O5 77.25(19) . .
O2 Nd1 O5 139.8(2) 2_665 .
O5 Nd1 O5 102.6(3) 2_665 .
O3 Nd1 O1 63.71(9) 6_556 .
O3 Nd1 O1 63.71(9) 5_666 .
O2 Nd1 O1 64.27(9) . .
O2 Nd1 O1 64.27(9) 2_665 .
O5 Nd1 O1 128.69(17) 2_665 .
O5 Nd1 O1 128.69(17) . .
O3 Nd1 O4 141.5(2) 6_556 .
O3 Nd1 O4 75.4(2) 5_666 .
O2 Nd1 O4 139.5(2) . .
O2 Nd1 O4 76.1(2) 2_665 .
O5 Nd1 O4 69.1(3) 2_665 .
O5 Nd1 O4 66.8(3) . .
O1 Nd1 O4 126.82(17) . .
O3 Nd1 O4 75.4(2) 6_556 2_665
O3 Nd1 O4 141.5(2) 5_666 2_665
O2 Nd1 O4 76.1(2) . 2_665
O2 Nd1 O4 139.5(2) 2_665 2_665
O5 Nd1 O4 66.8(3) 2_665 2_665
O5 Nd1 O4 69.1(3) . 2_665
O1 Nd1 O4 126.82(17) . 2_665
O4 Nd1 O4 106.4(3) . 2_665
O3 Nd1 Nd2 40.53(9) 6_556 .
O3 Nd1 Nd2 97.77(9) 5_666 .
O2 Nd1 Nd2 98.45(9) . .
O2 Nd1 Nd2 40.59(9) 2_665 .
O5 Nd1 Nd2 83.56(17) 2_665 .
O5 Nd1 Nd2 173.80(17) . .
O1 Nd1 Nd2 45.140(10) . .
O4 Nd1 Nd2 115.59(19) . .
O4 Nd1 Nd2 114.4(2) 2_665 .
O3 Nd1 Nd2 97.77(9) 6_556 5_666
O3 Nd1 Nd2 40.53(9) 5_666 5_666
O2 Nd1 Nd2 40.59(9) . 5_666
O2 Nd1 Nd2 98.45(9) 2_665 5_666
O5 Nd1 Nd2 173.80(17) 2_665 5_666
O5 Nd1 Nd2 83.56(17) . 5_666
O1 Nd1 Nd2 45.140(10) . 5_666
O4 Nd1 Nd2 114.4(2) . 5_666
O4 Nd1 Nd2 115.59(19) 2_665 5_666
Nd2 Nd1 Nd2 90.28(2) . 5_666
O3 Nd1 Nd3 40.33(9) 6_556 .
O3 Nd1 Nd3 98.00(9) 5_666 .
O2 Nd1 Nd3 40.71(9) . .
O2 Nd1 Nd3 98.48(9) 2_665 .
O5 Nd1 Nd3 115.72(18) 2_665 .
O5 Nd1 Nd3 116.45(17) . .
O1 Nd1 Nd3 45.299(10) . .
O4 Nd1 Nd3 172.07(17) . .
O4 Nd1 Nd3 81.53(17) 2_665 .
Nd2 Nd1 Nd3 60.373(13) . .
Nd2 Nd1 Nd3 60.133(13) 5_666 .
O3 Nd2 O3 78.02(18) . 6_556
O3 Nd2 O2 127.67(12) . 2_665
O3 Nd2 O2 79.04(13) 6_556 2_665
O3 Nd2 O2 79.04(13) . 5_666
O3 Nd2 O2 127.67(12) 6_556 5_666
O2 Nd2 O2 79.05(18) 2_665 5_666
O3 Nd2 O8 140.96(9) . .
O3 Nd2 O8 140.96(9) 6_556 .
O2 Nd2 O8 75.52(17) 2_665 .
O2 Nd2 O8 75.52(17) 5_666 .
O3 Nd2 O6 140.41(15) . 6_556
O3 Nd2 O6 76.71(17) 6_556 6_556
O2 Nd2 O6 76.06(15) 2_665 6_556
O2 Nd2 O6 140.42(15) 5_666 6_556
O8 Nd2 O6 68.77(17) . 6_556
O3 Nd2 O6 76.71(17) . .
O3 Nd2 O6 140.41(15) 6_556 .
O2 Nd2 O6 140.42(15) 2_665 .
O2 Nd2 O6 76.06(15) 5_666 .
O8 Nd2 O6 68.77(17) . .
O6 Nd2 O6 105.3(3) 6_556 .
O3 Nd2 O7 77.77(16) . .
O3 Nd2 O7 77.77(16) 6_556 .
O2 Nd2 O7 140.24(9) 2_665 .
O2 Nd2 O7 140.24(9) 5_666 .
O8 Nd2 O7 104.2(3) . .
O6 Nd2 O7 67.45(15) 6_556 .
O6 Nd2 O7 67.45(15) . .
O3 Nd2 O1 63.50(9) . .
O3 Nd2 O1 63.50(9) 6_556 .
O2 Nd2 O1 64.17(9) 2_665 .
O2 Nd2 O1 64.17(9) 5_666 .
O8 Nd2 O1 126.7(2) . .
O6 Nd2 O1 127.37(14) 6_556 .
O6 Nd2 O1 127.37(14) . .
O7 Nd2 O1 129.13(18) . .
O3 Nd2 Nd1 97.34(9) . .
O3 Nd2 Nd1 40.51(9) 6_556 .
O2 Nd2 Nd1 40.73(9) 2_665 .
O2 Nd2 Nd1 98.05(9) 5_666 .
O8 Nd2 Nd1 115.06(13) . .
O6 Nd2 Nd1 82.51(14) 6_556 .
O6 Nd2 Nd1 172.23(14) . .
O7 Nd2 Nd1 116.57(11) . .
O1 Nd2 Nd1 44.860(10) . .
O3 Nd2 Nd1 40.51(9) . 5_666
O3 Nd2 Nd1 97.34(9) 6_556 5_666
O2 Nd2 Nd1 98.05(9) 2_665 5_666
O2 Nd2 Nd1 40.73(9) 5_666 5_666
O8 Nd2 Nd1 115.06(13) . 5_666
O6 Nd2 Nd1 172.23(14) 6_556 5_666
O6 Nd2 Nd1 82.51(14) . 5_666
O7 Nd2 Nd1 116.57(11) . 5_666
O1 Nd2 Nd1 44.860(10) . 5_666
Nd1 Nd2 Nd1 89.72(2) . 5_666
O3 Nd2 Nd3 97.92(9) . 5_666
O3 Nd2 Nd3 97.92(9) 6_556 5_666
O2 Nd2 Nd3 40.64(9) 2_665 5_666
O2 Nd2 Nd3 40.64(9) 5_666 5_666
O8 Nd2 Nd3 81.4(2) . 5_666
O6 Nd2 Nd3 115.32(12) 6_556 5_666
O6 Nd2 Nd3 115.32(12) . 5_666
O7 Nd2 Nd3 174.39(18) . 5_666
O1 Nd2 Nd3 45.264(14) . 5_666
Nd1 Nd2 Nd3 60.073(12) . 5_666
Nd1 Nd2 Nd3 60.073(12) 5_666 5_666
O3 Nd3 O3 78.04(18) 6_556 .
O3 Nd3 O2 78.78(13) 6_556 .
O3 Nd3 O2 127.06(12) . .
O3 Nd3 O2 127.06(12) 6_556 6_556
O3 Nd3 O2 78.78(13) . 6_556
O2 Nd3 O2 78.55(18) . 6_556
O3 Nd3 O10 141.53(17) 6_556 .
O3 Nd3 O10 75.85(15) . .
O2 Nd3 O10 139.69(17) . .
O2 Nd3 O10 74.30(17) 6_556 .
O3 Nd3 O10 75.85(15) 6_556 6_556
O3 Nd3 O10 141.53(17) . 6_556
O2 Nd3 O10 74.30(17) . 6_556
O2 Nd3 O10 139.69(17) 6_556 6_556
O10 Nd3 O10 109.4(3) . 6_556
O3 Nd3 O9 140.63(9) 6_556 .
O3 Nd3 O9 140.63(9) . .
O2 Nd3 O9 79.13(18) . .
O2 Nd3 O9 79.13(18) 6_556 .
O10 Nd3 O9 66.98(16) . .
O10 Nd3 O9 66.98(16) 6_556 .
O3 Nd3 O11 75.8(2) 6_556 .
O3 Nd3 O11 75.8(2) . .
O2 Nd3 O11 140.70(9) . .
O2 Nd3 O11 140.70(9) 6_556 .
O10 Nd3 O11 70.77(19) . .
O10 Nd3 O11 70.77(19) 6_556 .
O9 Nd3 O11 102.7(3) . .
O3 Nd3 O1 63.28(9) 6_556 .
O3 Nd3 O1 63.28(9) . .
O2 Nd3 O1 63.78(9) . .
O2 Nd3 O1 63.78(9) 6_556 .
O10 Nd3 O1 125.31(13) . .
O10 Nd3 O1 125.31(13) 6_556 .
O9 Nd3 O1 131.1(2) . .
O11 Nd3 O1 126.2(2) . .
O3 Nd3 Nd1 40.32(9) 6_556 .
O3 Nd3 Nd1 97.08(9) . .
O2 Nd3 Nd1 40.59(9) . .
O2 Nd3 Nd1 97.54(9) 6_556 .
O10 Nd3 Nd1 169.98(13) . .
O10 Nd3 Nd1 80.61(13) 6_556 .
O9 Nd3 Nd1 117.85(13) . .
O11 Nd3 Nd1 114.81(15) . .
O1 Nd3 Nd1 44.701(10) . .
O3 Nd3 Nd1 97.08(9) 6_556 5_666
O3 Nd3 Nd1 40.32(9) . 5_666
O2 Nd3 Nd1 97.54(9) . 5_666
O2 Nd3 Nd1 40.59(9) 6_556 5_666
O10 Nd3 Nd1 80.61(13) . 5_666
O10 Nd3 Nd1 169.98(13) 6_556 5_666
O9 Nd3 Nd1 117.85(13) . 5_666
O11 Nd3 Nd1 114.81(15) . 5_666
O1 Nd3 Nd1 44.701(10) . 5_666
Nd1 Nd3 Nd1 89.40(2) . 5_666
O3 Nd3 Nd2 97.43(9) 6_556 5_666
O3 Nd3 Nd2 97.43(9) . 5_666
O2 Nd3 Nd2 40.38(9) . 5_666
O2 Nd3 Nd2 40.38(9) 6_556 5_666
O10 Nd3 Nd2 113.49(14) . 5_666
O10 Nd3 Nd2 113.49(14) 6_556 5_666
O9 Nd3 Nd2 86.2(2) . 5_666
O11 Nd3 Nd2 171.1(2) . 5_666
O1 Nd3 Nd2 44.943(10) . 5_666
Nd1 Nd3 Nd2 59.794(9) . 5_666
Nd1 Nd3 Nd2 59.794(9) 5_666 5_666
Nd1 O1 Nd1 180.0 . 5_666
Nd1 O1 Nd2 90.0 . .
Nd1 O1 Nd2 90.0 5_666 .
Nd1 O1 Nd2 90.0 . 5_666
Nd1 O1 Nd2 90.0 5_666 5_666
Nd2 O1 Nd2 180.0 . 5_666
Nd1 O1 Nd3 90.0 . 5_666
Nd1 O1 Nd3 90.0 5_666 5_666
Nd2 O1 Nd3 89.793(15) . 5_666
Nd2 O1 Nd3 90.207(15) 5_666 5_666
Nd1 O1 Nd3 90.0 . .
Nd1 O1 Nd3 90.0 5_666 .
Nd2 O1 Nd3 90.207(14) . .
Nd2 O1 Nd3 89.793(15) 5_666 .
Nd3 O1 Nd3 180.0 5_666 .
Nd2 O2 Nd1 98.68(13) 5_666 .
Nd2 O2 Nd3 98.98(14) 5_666 .
Nd1 O2 Nd3 98.70(13) . .
Nd1 O3 Nd3 99.35(14) 5_666 .
Nd1 O3 Nd2 98.96(13) 5_666 .
Nd3 O3 Nd2 99.89(14) . .

loop_
_geom_bond_atom_site_label_1
_geom_bond_atom_site_label_2
_geom_bond_distance
_geom_bond_site_symmetry_2
Nd1 O3 2.429(4) 6_556
Nd1 O3 2.429(4) 5_666
Nd1 O2 2.438(4) .
Nd1 O2 2.438(4) 2_665
Nd1 O5 2.516(6) 2_665
Nd1 O5 2.516(6) .
Nd1 O1 2.6052(7) .
Nd1 O4 2.641(7) .
Nd1 O4 2.641(7) 2_665
Nd1 Nd2 3.6932(7) .
Nd1 Nd2 3.6932(7) 5_666
Nd1 Nd3 3.7036(7) .
Nd2 O3 2.430(4) .
Nd2 O3 2.430(4) 6_556
Nd2 O2 2.431(4) 2_665
Nd2 O2 2.431(4) 5_666
Nd2 O8 2.558(7) .
Nd2 O6 2.576(5) 6_556
Nd2 O6 2.576(5) .
Nd2 O7 2.606(7) .
Nd2 O1 2.6179(6) .
Nd2 Nd1 3.6933(6) 5_666
Nd2 Nd3 3.7059(8) 5_666
Nd3 O3 2.429(4) 6_556
Nd3 O3 2.429(4) .
Nd3 O2 2.444(4) .
Nd3 O2 2.444(4) 6_556
Nd3 O10 2.546(5) .
Nd3 O10 2.546(5) 6_556
Nd3 O9 2.548(7) .
Nd3 O11 2.583(8) .
Nd3 O1 2.6325(6) .
Nd3 Nd1 3.7036(7) 5_666
Nd3 Nd2 3.7059(8) 5_666
O1 Nd1 2.6052(7) 5_666
O1 Nd2 2.6179(6) 5_666
O1 Nd3 2.6325(6) 5_666
O2 Nd2 2.431(4) 5_666
O3 Nd1 2.429(4) 5_666
